data_2104821
loop_
_publ_author_name
'Frey, Joseph'
'Khan, Saeed I.'
'Knobler, Carolyn B.'
'Lightner, David A.'
'Maverick, Emily F.'
'Phillips, Daniel J.'
'Rappoport, Zvi'
'Trueblood, Kenneth N.'

_publ_section_title
;
 Thermal motion of <i>tert</i>-butyl groups III. <i>tert</i>-Butyl
 substituents in aromatic hydrocarbons, the view from the bottom of the
 well
;
_journal_issue 6
_journal_name_full 'Acta Crystallographica Section B'
_journal_page_first 622
_journal_page_last 638
_journal_paper_doi 10.1107/S0108768110040024
_journal_volume 66
_journal_year 2010
_chemical_formula_moiety 'C36 H58'
_chemical_formula_sum 'C36 H58'
_chemical_formula_weight 490.82
_chemical_name_systematic
;
  2,5-bis(3,5-di-tert-butylphenyl)-2,5-dimethylhexane
;
_space_group_IT_number 2
_symmetry_cell_setting triclinic
_symmetry_space_group_name_Hall '-P 1'
_symmetry_space_group_name_H-M 'P -1'
_atom_sites_solution_hydrogens geom
_atom_sites_solution_primary direct
_atom_sites_solution_secondary difmap
_audit_creation_method SHELXL-97
_cell_angle_alpha 77.364(2)
_cell_angle_beta 60.735(2)
_cell_angle_gamma 76.060(3)
_cell_formula_units_Z 1
_cell_length_a 10.0239(7)
_cell_length_b 10.0397(7)
_cell_length_c 9.9982(7)
_cell_measurement_reflns_used 65
_cell_measurement_temperature 293(2)
_cell_measurement_theta_max 10.2
_cell_measurement_theta_min 4.0
_cell_volume 845.83(10)
_computing_cell_refinement 'UCLA Crystallographic Package'
_computing_data_collection 'UCLA Crystallographic Package'
_computing_data_reduction 'UCLA Crystallographic Package'
_computing_molecular_graphics 'Bruker SHELXTL'
_computing_publication_material 'Bruker SHELXTL'
_computing_structure_refinement 'SHELXL-97 (Sheldrick, 1997)'
_computing_structure_solution 'SHELXS-97 (Sheldrick, 1990)'
_diffrn_ambient_temperature 293(2)
_diffrn_measured_fraction_theta_full 0.998
_diffrn_measured_fraction_theta_max 0.998
_diffrn_measurement_device_type 'modified Huber diffractometer'
_diffrn_measurement_method \q/2\q
_diffrn_radiation_monochromator graphite
_diffrn_radiation_source 'fine-focus sealed tube'
_diffrn_radiation_type MoK\a
_diffrn_radiation_wavelength 0.71073
_diffrn_reflns_av_R_equivalents 0.0000
_diffrn_reflns_av_sigmaI/netI 0.0586
_diffrn_reflns_limit_h_max 14
_diffrn_reflns_limit_h_min -13
_diffrn_reflns_limit_k_max 14
_diffrn_reflns_limit_k_min 0
_diffrn_reflns_limit_l_max 14
_diffrn_reflns_limit_l_min -13
_diffrn_reflns_number 4925
_diffrn_reflns_theta_full 30.00
_diffrn_reflns_theta_max 30.00
_diffrn_reflns_theta_min 2.11
_diffrn_standards_decay_% 0
_diffrn_standards_interval_count 97
_diffrn_standards_number 3
_exptl_absorpt_coefficient_mu 0.053
_exptl_absorpt_correction_type none
_exptl_crystal_colour colourless
_exptl_crystal_density_diffrn 0.964
_exptl_crystal_density_method 'not measured'
_exptl_crystal_description fragment
_exptl_crystal_F_000 274
_exptl_crystal_size_max 0.4
_exptl_crystal_size_mid 0.3
_exptl_crystal_size_min 0.25
_refine_diff_density_max 0.447
_refine_diff_density_min -0.279
_refine_ls_extinction_method none
_refine_ls_goodness_of_fit_ref 1.083
_refine_ls_hydrogen_treatment constr
_refine_ls_matrix_type full
_refine_ls_number_parameters 171
_refine_ls_number_reflns 4925
_refine_ls_number_restraints 0
_refine_ls_restrained_S_all 1.083
_refine_ls_R_factor_all 0.1384
_refine_ls_R_factor_gt 0.0848
_refine_ls_shift/su_max 0.001
_refine_ls_shift/su_mean 0.000
_refine_ls_structure_factor_coef Fsqd
_refine_ls_weighting_details 'calc w=1/[\s^2^(Fo^2^)+(0.1386P)^2^+0.2807P] where P=(Fo^2^+2Fc^2^)/3'
_refine_ls_weighting_scheme calc
_refine_ls_wR_factor_gt 0.2397
_refine_ls_wR_factor_ref 0.2981
_reflns_number_gt 2874
_reflns_number_total 4925
_reflns_threshold_expression >2sigma(I)
_cod_data_source_file bk5096.cif
_cod_data_source_block IVb
_cod_original_sg_symbol_H-M P_-1
_cod_database_code 2104821

loop_
_symmetry_equiv_pos_as_xyz
'x, y, z'
'-x, -y, -z'

loop_
_atom_site_type_symbol
_atom_site_label
_atom_site_fract_x
_atom_site_fract_y
_atom_site_fract_z
_atom_site_U_iso_or_equiv
_atom_site_adp_type
_atom_site_calc_flag
_atom_site_refinement_flags
_atom_site_occupancy
_atom_site_disorder_assembly
_atom_site_disorder_group
C C1 0.3536(2) 0.71666(18) 0.8802(2) 0.0395(4) Uani d . 1 . .
C C2 0.2064(2) 0.72029(19) 1.0077(2) 0.0423(4) Uani d . 1 . .
H H2 0.1979 0.7082 1.1063 0.051 Uiso calc R 1 . .
C C3 0.0724(2) 0.74137(19) 0.9916(2) 0.0411(4) Uani d . 1 . .
C C4 0.0882(2) 0.76036(19) 0.8426(2) 0.0432(4) Uani d . 1 . .
H H4 -0.0005 0.7749 0.8301 0.052 Uiso calc R 1 . .
C C5 0.2310(2) 0.75837(19) 0.7121(2) 0.0423(4) Uani d . 1 . .
C C6 0.3638(2) 0.7359(2) 0.7340(2) 0.0430(4) Uani d . 1 . .
H H6 0.4608 0.7339 0.6481 0.052 Uiso calc R 1 . .
C C11 0.4967(2) 0.6970(2) 0.9064(2) 0.0468(4) Uani d . 1 . .
C C12 0.4986(2) 0.5680(2) 1.0231(2) 0.0456(4) Uani d . 1 . .
H H12A 0.5888 0.5596 1.0384 0.055 Uiso calc R 1 . .
H H12B 0.4077 0.5825 1.1214 0.055 Uiso calc R 1 . .
C C13 0.4853(3) 0.8251(2) 0.9758(4) 0.0676(7) Uani d . 1 . .
H H13A 0.3904 0.8348 1.0701 0.101 Uiso calc R 1 . .
H H13B 0.4869 0.9063 0.9037 0.101 Uiso calc R 1 . .
H H13C 0.5715 0.8139 0.9967 0.101 Uiso calc R 1 . .
C C14 0.6498(2) 0.6837(3) 0.7558(3) 0.0657(7) Uani d . 1 . .
H H14B 0.6539 0.7678 0.6871 0.099 Uiso calc R 1 . .
H H14C 0.6557 0.6081 0.7077 0.099 Uiso calc R 1 . .
H H14A 0.7353 0.6670 0.7787 0.099 Uiso calc R 1 . .
C C31 -0.0895(2) 0.7449(2) 1.1310(2) 0.0525(5) Uani d . 1 . .
C C32 -0.1707(3) 0.6361(3) 1.1260(4) 0.0860(9) Uani d . 1 . .
H H32B -0.2741 0.6420 1.2096 0.129 Uiso calc R 1 . .
H H32C -0.1142 0.5457 1.1357 0.129 Uiso calc R 1 . .
H H32A -0.1745 0.6525 1.0296 0.129 Uiso calc R 1 . .
C C33 -0.0872(4) 0.7207(6) 1.2828(3) 0.1176(16) Uani d . 1 . .
H H33C -0.0365 0.7887 1.2865 0.176 Uiso calc R 1 . .
H H33A -0.0321 0.6301 1.2946 0.176 Uiso calc R 1 . .
H H33B -0.1915 0.7279 1.3648 0.176 Uiso calc R 1 . .
C C34 -0.1878(3) 0.8878(3) 1.1180(4) 0.0948(11) Uani d . 1 . .
H H34B -0.1437 0.9587 1.1261 0.142 Uiso calc R 1 . .
H H34C -0.2919 0.8883 1.1997 0.142 Uiso calc R 1 . .
H H34A -0.1887 0.9047 1.0201 0.142 Uiso calc R 1 . .
C C51 0.2490(3) 0.7807(3) 0.5480(2) 0.0579(6) Uani d . 1 . .
C C52 0.3183(6) 0.9113(4) 0.4624(4) 0.1158(15) Uani d . 1 . .
H H52C 0.3425 0.9188 0.3558 0.174 Uiso calc R 1 . .
H H52A 0.4111 0.9075 0.4698 0.174 Uiso calc R 1 . .
H H52B 0.2452 0.9902 0.5075 0.174 Uiso calc R 1 . .
C C53 0.0949(5) 0.7930(7) 0.5471(4) 0.143(2) Uani d . 1 . .
H H53A 0.0471 0.7133 0.6069 0.214 Uiso calc R 1 . .
H H53B 0.1124 0.7985 0.4428 0.214 Uiso calc R 1 . .
H H53C 0.0281 0.8748 0.5911 0.214 Uiso calc R 1 . .
C C54 0.3587(5) 0.6590(4) 0.4621(4) 0.1126(14) Uani d . 1 . .
H H54B 0.3156 0.5756 0.5137 0.169 Uiso calc R 1 . .
H H54C 0.4570 0.6504 0.4604 0.169 Uiso calc R 1 . .
H H54A 0.3726 0.6744 0.3582 0.169 Uiso calc R 1 . .

loop_
_atom_site_aniso_label
_atom_site_aniso_U_11
_atom_site_aniso_U_22
_atom_site_aniso_U_33
_atom_site_aniso_U_12
_atom_site_aniso_U_13
_atom_site_aniso_U_23
C1 0.0378(8) 0.0396(8) 0.0421(9) -0.0054(6) -0.0208(7) -0.0019(6)
C2 0.0435(9) 0.0462(9) 0.0372(8) -0.0058(7) -0.0200(7) -0.0026(7)
C3 0.0377(8) 0.0422(9) 0.0410(9) -0.0052(6) -0.0164(7) -0.0059(7)
C4 0.0402(9) 0.0463(9) 0.0473(10) -0.0039(7) -0.0247(8) -0.0054(7)
C5 0.0466(9) 0.0447(9) 0.0389(8) -0.0054(7) -0.0242(7) -0.0019(7)
C6 0.0385(8) 0.0479(10) 0.0379(8) -0.0047(7) -0.0162(7) -0.0018(7)
C11 0.0449(9) 0.0490(10) 0.0556(11) -0.0100(8) -0.0315(9) 0.0003(8)
C12 0.0492(10) 0.0484(10) 0.0511(10) -0.0057(8) -0.0332(9) -0.0055(8)
C13 0.0776(16) 0.0511(12) 0.102(2) -0.0112(11) -0.0629(16) -0.0085(12)
C14 0.0401(10) 0.0784(16) 0.0727(15) -0.0165(10) -0.0261(10) 0.0105(12)
C31 0.0394(9) 0.0591(12) 0.0488(10) -0.0072(8) -0.0111(8) -0.0107(9)
C32 0.0634(15) 0.088(2) 0.0837(19) -0.0320(14) -0.0053(14) -0.0156(15)
C33 0.0646(18) 0.220(5) 0.0464(14) -0.024(2) -0.0075(13) -0.018(2)
C34 0.0565(15) 0.0694(17) 0.110(3) 0.0047(12) -0.0042(15) -0.0209(16)
C51 0.0659(13) 0.0715(14) 0.0404(10) -0.0084(11) -0.0309(10) -0.0011(9)
C52 0.187(4) 0.106(3) 0.0662(19) -0.053(3) -0.069(2) 0.0286(17)
C53 0.105(3) 0.275(7) 0.072(2) -0.035(3) -0.066(2) 0.002(3)
C54 0.157(4) 0.120(3) 0.0668(19) 0.012(3) -0.062(2) -0.0335(19)

loop_
_atom_type_symbol
_atom_type_description
_atom_type_scat_dispersion_real
_atom_type_scat_dispersion_imag
_atom_type_scat_source
C C 0.0033 0.0016 'International Tables Vol C Tables 4.2.6.8 and 6.1.1.4'
H H 0.0000 0.0000 'International Tables Vol C Tables 4.2.6.8 and 6.1.1.4'

loop_
_geom_angle_atom_site_label_1
_geom_angle_atom_site_label_2
_geom_angle_atom_site_label_3
_geom_angle_site_symmetry_1
_geom_angle_site_symmetry_3
_geom_angle
_geom_angle_publ_flag
C6 C1 C2 . . 118.10(16) ?
C6 C1 C11 . . 122.58(16) ?
C2 C1 C11 . . 119.28(16) ?
C3 C2 C1 . . 122.08(16) ?
C3 C2 H2 . . 119.0 ?
C1 C2 H2 . . 119.0 ?
C2 C3 C4 . . 117.83(16) ?
C2 C3 C31 . . 122.40(17) ?
C4 C3 C31 . . 119.76(17) ?
C5 C4 C3 . . 122.57(16) ?
C5 C4 H4 . . 118.7 ?
C3 C4 H4 . . 118.7 ?
C4 C5 C6 . . 117.65(16) ?
C4 C5 C51 . . 122.85(17) ?
C6 C5 C51 . . 119.49(17) ?
C1 C6 C5 . . 121.76(16) ?
C1 C6 H6 . . 119.1 ?
C5 C6 H6 . . 119.1 ?
C14 C11 C1 . . 112.60(17) ?
C14 C11 C12 . . 109.18(17) ?
C1 C11 C12 . . 110.56(15) ?
C14 C11 C13 . . 108.39(19) ?
C1 C11 C13 . . 107.82(16) ?
C12 C11 C13 . . 108.17(17) ?
C12 C12 C11 2_667 . 115.42(19) ?
C12 C12 H12A 2_667 . 108.4 ?
C11 C12 H12A . . 108.4 ?
C12 C12 H12B 2_667 . 108.4 ?
C11 C12 H12B . . 108.4 ?
H12A C12 H12B . . 107.5 ?
C11 C13 H13A . . 109.5 ?
C11 C13 H13B . . 109.5 ?
H13A C13 H13B . . 109.5 ?
C11 C13 H13C . . 109.5 ?
H13A C13 H13C . . 109.5 ?
H13B C13 H13C . . 109.5 ?
C11 C14 H14B . . 109.5 ?
C11 C14 H14C . . 109.5 ?
H14B C14 H14C . . 109.5 ?
C11 C14 H14A . . 109.5 ?
H14B C14 H14A . . 109.5 ?
H14C C14 H14A . . 109.5 ?
C33 C31 C32 . . 109.2(3) ?
C33 C31 C3 . . 113.4(2) ?
C32 C31 C3 . . 109.45(18) ?
C33 C31 C34 . . 108.9(3) ?
C32 C31 C34 . . 106.9(2) ?
C3 C31 C34 . . 108.81(19) ?
C31 C32 H32B . . 109.5 ?
C31 C32 H32C . . 109.5 ?
H32B C32 H32C . . 109.5 ?
C31 C32 H32A . . 109.5 ?
H32B C32 H32A . . 109.5 ?
H32C C32 H32A . . 109.5 ?
C31 C33 H33C . . 109.5 ?
C31 C33 H33A . . 109.5 ?
H33C C33 H33A . . 109.5 ?
C31 C33 H33B . . 109.5 ?
H33C C33 H33B . . 109.5 ?
H33A C33 H33B . . 109.5 ?
C31 C34 H34B . . 109.5 ?
C31 C34 H34C . . 109.5 ?
H34B C34 H34C . . 109.5 ?
C31 C34 H34A . . 109.5 ?
H34B C34 H34A . . 109.5 ?
H34C C34 H34A . . 109.5 ?
C52 C51 C53 . . 109.0(3) ?
C52 C51 C54 . . 108.4(3) ?
C53 C51 C54 . . 108.3(3) ?
C52 C51 C5 . . 109.4(2) ?
C53 C51 C5 . . 112.1(2) ?
C54 C51 C5 . . 109.5(2) ?
C51 C52 H52C . . 109.5 ?
C51 C52 H52A . . 109.5 ?
H52C C52 H52A . . 109.5 ?
C51 C52 H52B . . 109.5 ?
H52C C52 H52B . . 109.5 ?
H52A C52 H52B . . 109.5 ?
C51 C53 H53A . . 109.5 ?
C51 C53 H53B . . 109.5 ?
H53A C53 H53B . . 109.5 ?
C51 C53 H53C . . 109.5 ?
H53A C53 H53C . . 109.5 ?
H53B C53 H53C . . 109.5 ?
C51 C54 H54B . . 109.5 ?
C51 C54 H54C . . 109.5 ?
H54B C54 H54C . . 109.5 ?
C51 C54 H54A . . 109.5 ?
H54B C54 H54A . . 109.5 ?
H54C C54 H54A . . 109.5 ?

loop_
_geom_bond_atom_site_label_1
_geom_bond_atom_site_label_2
_geom_bond_site_symmetry_2
_geom_bond_distance
_geom_bond_publ_flag
C1 C6 . 1.387(2) ?
C1 C2 . 1.400(2) ?
C1 C11 . 1.541(2) ?
C2 C3 . 1.390(3) ?
C2 H2 . 0.9300 ?
C3 C4 . 1.393(3) ?
C3 C31 . 1.536(3) ?
C4 C5 . 1.387(3) ?
C4 H4 . 0.9300 ?
C5 C6 . 1.411(3) ?
C5 C51 . 1.531(3) ?
C6 H6 . 0.9300 ?
C11 C14 . 1.540(3) ?
C11 C12 . 1.545(3) ?
C11 C13 . 1.547(3) ?
C12 C12 2_667 1.524(4) ?
C12 H12A . 0.9700 ?
C12 H12B . 0.9700 ?
C13 H13A . 0.9600 ?
C13 H13B . 0.9600 ?
C13 H13C . 0.9600 ?
C14 H14B . 0.9600 ?
C14 H14C . 0.9600 ?
C14 H14A . 0.9600 ?
C31 C33 . 1.495(4) ?
C31 C32 . 1.533(4) ?
C31 C34 . 1.552(4) ?
C32 H32B . 0.9600 ?
C32 H32C . 0.9600 ?
C32 H32A . 0.9600 ?
C33 H33C . 0.9600 ?
C33 H33A . 0.9600 ?
C33 H33B . 0.9600 ?
C34 H34B . 0.9600 ?
C34 H34C . 0.9600 ?
C34 H34A . 0.9600 ?
C51 C52 . 1.517(4) ?
C51 C53 . 1.524(4) ?
C51 C54 . 1.525(4) ?
C52 H52C . 0.9600 ?
C52 H52A . 0.9600 ?
C52 H52B . 0.9600 ?
C53 H53A . 0.9600 ?
C53 H53B . 0.9600 ?
C53 H53C . 0.9600 ?
C54 H54B . 0.9600 ?
C54 H54C . 0.9600 ?
C54 H54A . 0.9600 ?
